data_2224507
loop_
_publ_author_name
'Mai, Xi'
'Xia, Hong-Ying'
'Cao, Yu-Sheng'
'Tong, Wei'
'Tu, Guo-Gang'

_publ_section_title
;
 1-(3-Chlorobenzyloxy)urea
;
_journal_coeditor_code XU2661
_journal_issue 12
_journal_name_full 'Acta Crystallographica Section E'
_journal_page_first o2983
_journal_paper_doi 10.1107/S160053680904553X
_journal_volume 65
_journal_year 2009
_chemical_formula_iupac 'C8 H9 Cl N2 O2'
_chemical_formula_moiety 'C8 H9 Cl N2 O2'
_chemical_formula_sum 'C8 H9 Cl N2 O2'
_chemical_formula_weight 200.62
_chemical_name_systematic
;
1-(3-Chlorobenzyloxy)urea
;
_space_group_IT_number 2
_symmetry_cell_setting triclinic
_symmetry_space_group_name_Hall '-P 1'
_symmetry_space_group_name_H-M 'P -1'
_atom_sites_solution_hydrogens geom
_atom_sites_solution_primary direct
_atom_sites_solution_secondary difmap
_audit_creation_method SHELXL-97
_cell_angle_alpha 69.6720(10)
_cell_angle_beta 75.828(2)
_cell_angle_gamma 70.3880(10)
_cell_formula_units_Z 8
_cell_length_a 10.8300(10)
_cell_length_b 13.9410(14)
_cell_length_c 14.2750(15)
_cell_measurement_reflns_used 1978
_cell_measurement_temperature 298(2)
_cell_measurement_theta_max 22.624
_cell_measurement_theta_min 2.216
_cell_volume 1883.6(3)
_computing_cell_refinement 'SAINT (Bruker, 2004)'
_computing_data_collection 'APEX2 (Bruker, 2004)'
_computing_data_reduction 'SAINT (Bruker, 2004)'
_computing_molecular_graphics 'ORTEP-3 for Windows (Farrugia, 1997)'
_computing_publication_material 'SHELXL97 (Sheldrick, 2008)'
_computing_structure_refinement 'SHELXL97 (Sheldrick, 2008)'
_computing_structure_solution 'SHELXS97 (Sheldrick, 2008)'
_diffrn_ambient_temperature 298(2)
_diffrn_measured_fraction_theta_full 0.982
_diffrn_measured_fraction_theta_max 0.982
_diffrn_measurement_device_type 'Bruker APEXII CCD area-detector'
_diffrn_measurement_method '\f and \w'
_diffrn_radiation_monochromator graphite
_diffrn_radiation_source 'fine-focus sealed tube'
_diffrn_radiation_type MoK\a
_diffrn_radiation_wavelength 0.71073
_diffrn_reflns_av_R_equivalents 0.0288
_diffrn_reflns_av_sigmaI/netI 0.0756
_diffrn_reflns_limit_h_max 11
_diffrn_reflns_limit_h_min -12
_diffrn_reflns_limit_k_max 16
_diffrn_reflns_limit_k_min -16
_diffrn_reflns_limit_l_max 16
_diffrn_reflns_limit_l_min -16
_diffrn_reflns_number 9908
_diffrn_reflns_theta_full 25.01
_diffrn_reflns_theta_max 25.01
_diffrn_reflns_theta_min 1.54
_diffrn_standards_number 0
_exptl_absorpt_coefficient_mu 0.374
_exptl_absorpt_correction_T_max 0.9816
_exptl_absorpt_correction_T_min 0.8558
_exptl_absorpt_correction_type multi-scan
_exptl_absorpt_process_details '(SADABS; Sheldrick, 1996)'
_exptl_crystal_colour colourless
_exptl_crystal_density_diffrn 1.415
_exptl_crystal_density_method 'not measured'
_exptl_crystal_description platelet
_exptl_crystal_F_000 832
_exptl_crystal_size_max 0.43
_exptl_crystal_size_mid 0.40
_exptl_crystal_size_min 0.05
_refine_diff_density_max 0.225
_refine_diff_density_min -0.244
_refine_ls_extinction_method none
_refine_ls_goodness_of_fit_ref 1.014
_refine_ls_hydrogen_treatment constr
_refine_ls_matrix_type full
_refine_ls_number_parameters 469
_refine_ls_number_reflns 6533
_refine_ls_number_restraints 0
_refine_ls_restrained_S_all 1.014
_refine_ls_R_factor_all 0.1117
_refine_ls_R_factor_gt 0.0466
_refine_ls_shift/su_max 0.001
_refine_ls_shift/su_mean 0.000
_refine_ls_structure_factor_coef Fsqd
_refine_ls_weighting_details 'calc w=1/[\s^2^(Fo^2^)+(0.0205P)^2^] where P=(Fo^2^+2Fc^2^)/3'
_refine_ls_weighting_scheme calc
_refine_ls_wR_factor_gt 0.0807
_refine_ls_wR_factor_ref 0.0939
_reflns_number_gt 3124
_reflns_number_total 6533
_reflns_threshold_expression I>2\s(I)
_cod_data_source_file xu2661.cif
_cod_data_source_block I
_cod_depositor_comments
;
The following automatic conversions were performed:
'_symmetry_cell_setting' value 'Triclinic' changed to 'triclinic'
according to '/home/saulius/struct/CIF-dictionaries/cif_core.dic'
dictionary named 'cif_core.dic' version 2.4.1 from 2010-06-29.

Automatic conversion script
Id: cif_fix_enum 1527 2010-12-29 10:47:43Z saulius 

The following automatic conversions were performed:

'_symmetry_cell_setting' value 'Triclinic' changed to 'triclinic'
according to /home/saulius/struct/CIF-dictionaries/cif_core.dic
dictionary named 'cif_core.dic' version 2.4.1 from 2010-06-29.

Automatic conversion script
Id: cif_fix_values 1715 2011-07-08 13:25:40Z adriana 
;
_cod_database_code 2224507
_cod_database_fobs_code 2224507

loop_
_symmetry_equiv_pos_as_xyz
'x, y, z'
'-x, -y, -z'

loop_
_atom_site_type_symbol
_atom_site_label
_atom_site_fract_x
_atom_site_fract_y
_atom_site_fract_z
_atom_site_U_iso_or_equiv
_atom_site_adp_type
_atom_site_calc_flag
_atom_site_refinement_flags
_atom_site_occupancy
_atom_site_disorder_assembly
_atom_site_disorder_group
Cl Cl1 1.11832(10) 0.31531(8) -0.02808(6) 0.0839(3) Uani d . 1 . .
Cl Cl2 0.25832(11) 0.58558(9) -0.04798(7) 0.0998(4) Uani d . 1 . .
Cl Cl3 0.39222(11) 0.83726(9) -0.04386(7) 0.1020(4) Uani d . 1 . .
Cl Cl4 0.16163(12) 1.13164(10) 0.84040(10) 0.1271(5) Uani d . 1 . .
N N1 0.8146(2) 0.36994(18) 0.39732(16) 0.0401(6) Uani d . 1 . .
H H1 0.8418 0.3029 0.4370 0.048 Uiso d R 1 . .
N N2 0.6676(2) 0.51825(17) 0.44071(16) 0.0419(6) Uani d . 1 . .
H H2A 0.5900 0.5522 0.4631 0.050 Uiso calc R 1 . .
H H2B 0.7301 0.5491 0.4177 0.050 Uiso calc R 1 . .
N N3 0.0506(2) 0.61462(18) 0.39981(16) 0.0380(6) Uani d . 1 . .
H H3 0.0757 0.5489 0.4424 0.046 Uiso d R 1 . .
N N4 -0.0889(2) 0.76897(17) 0.43587(16) 0.0453(7) Uani d . 1 . .
H H4A -0.1647 0.8054 0.4583 0.054 Uiso calc R 1 . .
H H4B -0.0251 0.7980 0.4089 0.054 Uiso calc R 1 . .
N N5 0.2948(2) 0.86095(18) 0.39097(17) 0.0438(6) Uani d . 1 . .
H H5 0.3203 0.7948 0.4327 0.053 Uiso d R 1 . .
N N6 0.1619(2) 1.01583(18) 0.42966(17) 0.0529(7) Uani d . 1 . .
H H6A 0.0882 1.0524 0.4549 0.063 Uiso calc R 1 . .
H H6B 0.2252 1.0448 0.3991 0.063 Uiso calc R 1 . .
N N7 0.4342(2) 0.89042(18) 0.59283(16) 0.0422(6) Uani d . 1 . .
H H7 0.4119 0.9574 0.5520 0.051 Uiso d R 1 . .
N N8 0.5745(2) 0.73892(17) 0.55203(16) 0.0447(6) Uani d . 1 . .
H H8A 0.6513 0.7025 0.5309 0.054 Uiso calc R 1 . .
H H8B 0.5093 0.7111 0.5735 0.054 Uiso calc R 1 . .
O O1 0.60499(19) 0.36862(15) 0.47386(15) 0.0501(6) Uani d . 1 . .
O O2 0.91190(18) 0.42284(15) 0.38500(13) 0.0421(5) Uani d . 1 . .
O O3 -0.15777(19) 0.62023(14) 0.48081(14) 0.0462(5) Uani d . 1 . .
O O4 0.15349(18) 0.66423(15) 0.38002(14) 0.0440(5) Uani d . 1 . .
O O5 0.09142(19) 0.86693(15) 0.48084(15) 0.0524(6) Uani d . 1 . .
O O6 0.4015(2) 0.90763(15) 0.36655(15) 0.0510(6) Uani d . 1 . .
O O7 0.64654(19) 0.88364(14) 0.52150(14) 0.0469(5) Uani d . 1 . .
O O8 0.33178(18) 0.84381(15) 0.60348(14) 0.0458(5) Uani d . 1 . .
C C1 0.6909(3) 0.4182(2) 0.4417(2) 0.0379(7) Uani d . 1 . .
C C2 0.9543(3) 0.4670(2) 0.2794(2) 0.0463(8) Uani d . 1 . .
H H2C 0.9940 0.5227 0.2714 0.056 Uiso calc R 1 . .
H H2D 0.8774 0.4992 0.2444 0.056 Uiso calc R 1 . .
C C3 1.0527(3) 0.3856(2) 0.2309(2) 0.0400(8) Uani d . 1 . .
C C4 1.0418(3) 0.3863(2) 0.1359(2) 0.0473(8) Uani d . 1 . .
H H4 0.9715 0.4348 0.1032 0.057 Uiso calc R 1 . .
C C5 1.1353(3) 0.3151(3) 0.0903(2) 0.0489(8) Uani d . 1 . .
C C6 1.2408(3) 0.2433(3) 0.1353(2) 0.0573(9) Uani d . 1 . .
H H6 1.3038 0.1964 0.1028 0.069 Uiso calc R 1 . .
C C7 1.2522(3) 0.2418(3) 0.2306(3) 0.0619(10) Uani d . 1 . .
H H7A 1.3230 0.1931 0.2627 0.074 Uiso calc R 1 . .
C C8 1.1592(3) 0.3119(3) 0.2776(2) 0.0551(9) Uani d . 1 . .
H H8 1.1675 0.3100 0.3416 0.066 Uiso calc R 1 . .
C C9 -0.0704(3) 0.6681(2) 0.4428(2) 0.0373(7) Uani d . 1 . .
C C10 0.1852(3) 0.7051(2) 0.2732(2) 0.0506(9) Uani d . 1 . .
H H10A 0.2443 0.7490 0.2591 0.061 Uiso calc R 1 . .
H H10B 0.1045 0.7503 0.2456 0.061 Uiso calc R 1 . .
C C11 0.2494(3) 0.6202(3) 0.2204(2) 0.0462(8) Uani d . 1 . .
C C12 0.2222(3) 0.6366(3) 0.1247(2) 0.0552(9) Uani d . 1 . .
H H12 0.1590 0.6975 0.0957 0.066 Uiso calc R 1 . .
C C13 0.2892(4) 0.5626(3) 0.0729(2) 0.0578(9) Uani d . 1 . .
C C14 0.3784(4) 0.4728(3) 0.1150(3) 0.0694(11) Uani d . 1 . .
H H14 0.4233 0.4234 0.0795 0.083 Uiso calc R 1 . .
C C15 0.4031(4) 0.4544(3) 0.2107(3) 0.0804(12) Uani d . 1 . .
H H15 0.4632 0.3915 0.2403 0.096 Uiso calc R 1 . .
C C16 0.3399(3) 0.5278(3) 0.2632(2) 0.0659(10) Uani d . 1 . .
H H16 0.3582 0.5151 0.3275 0.079 Uiso calc R 1 . .
C C17 0.1778(3) 0.9153(3) 0.4379(2) 0.0424(8) Uani d . 1 . .
C C18 0.4308(3) 0.9459(3) 0.2589(2) 0.0649(10) Uani d . 1 . .
H H18A 0.5039 0.9773 0.2420 0.078 Uiso calc R 1 . .
H H18B 0.3544 1.0016 0.2333 0.078 Uiso calc R 1 . .
C C19 0.4666(3) 0.8607(3) 0.2068(2) 0.0498(9) Uani d . 1 . .
C C20 0.4215(3) 0.8854(3) 0.1150(3) 0.0608(10) Uani d . 1 . .
H H20 0.3710 0.9537 0.0858 0.073 Uiso calc R 1 . .
C C21 0.4533(3) 0.8067(3) 0.0688(2) 0.0625(10) Uani d . 1 . .
C C22 0.5279(3) 0.7067(3) 0.1085(3) 0.0665(10) Uani d . 1 . .
H H22 0.5489 0.6552 0.0754 0.080 Uiso calc R 1 . .
C C23 0.5723(3) 0.6827(3) 0.1992(3) 0.0687(10) Uani d . 1 . .
H H23 0.6225 0.6141 0.2278 0.082 Uiso calc R 1 . .
C C24 0.5427(3) 0.7592(3) 0.2471(2) 0.0575(9) Uani d . 1 . .
H H24 0.5744 0.7424 0.3074 0.069 Uiso calc R 1 . .
C C25 0.5569(3) 0.8378(2) 0.5515(2) 0.0364(7) Uani d . 1 . .
C C26 0.2837(3) 0.8033(2) 0.7081(2) 0.0504(9) Uani d . 1 . .
H H26A 0.3582 0.7727 0.7456 0.061 Uiso calc R 1 . .
H H26B 0.2461 0.7465 0.7157 0.061 Uiso calc R 1 . .
C C27 0.1814(3) 0.8842(2) 0.7541(2) 0.0443(8) Uani d . 1 . .
C C28 0.2123(3) 0.9650(3) 0.7696(2) 0.0560(9) Uani d . 1 . .
H H28 0.2968 0.9742 0.7459 0.067 Uiso calc R 1 . .
C C29 0.1197(4) 1.0319(3) 0.8198(3) 0.0605(10) Uani d . 1 . .
C C30 -0.0046(4) 1.0205(3) 0.8561(3) 0.0815(12) Uani d . 1 . .
H H30 -0.0658 1.0643 0.8926 0.098 Uiso calc R 1 . .
C C31 -0.0373(4) 0.9426(3) 0.8373(4) 0.1146(18) Uani d . 1 . .
H H31 -0.1230 0.9356 0.8587 0.137 Uiso calc R 1 . .
C C32 0.0543(4) 0.8753(3) 0.7876(3) 0.0877(13) Uani d . 1 . .
H H32 0.0304 0.8226 0.7763 0.105 Uiso calc R 1 . .

loop_
_atom_site_aniso_label
_atom_site_aniso_U_11
_atom_site_aniso_U_22
_atom_site_aniso_U_33
_atom_site_aniso_U_12
_atom_site_aniso_U_13
_atom_site_aniso_U_23
Cl1 0.1008(8) 0.0997(8) 0.0604(6) -0.0235(7) -0.0021(6) -0.0446(6)
Cl2 0.0901(8) 0.1568(11) 0.0720(7) -0.0397(8) -0.0086(6) -0.0533(7)
Cl3 0.1091(9) 0.1371(11) 0.0636(6) -0.0405(8) -0.0252(6) -0.0189(6)
Cl4 0.1133(10) 0.1276(11) 0.1915(13) -0.0182(8) -0.0241(10) -0.1208(10)
N1 0.0363(16) 0.0381(16) 0.0505(15) -0.0135(14) 0.0008(13) -0.0199(13)
N2 0.0341(15) 0.0312(16) 0.0625(16) -0.0105(13) 0.0005(13) -0.0198(13)
N3 0.0380(16) 0.0337(15) 0.0433(15) -0.0127(13) -0.0003(13) -0.0134(12)
N4 0.0397(16) 0.0333(17) 0.0641(17) -0.0126(13) 0.0039(13) -0.0209(13)
N5 0.0432(17) 0.0370(17) 0.0543(16) -0.0154(14) -0.0014(14) -0.0168(13)
N6 0.0454(17) 0.0355(17) 0.0766(19) -0.0135(14) 0.0034(15) -0.0211(14)
N7 0.0389(16) 0.0341(16) 0.0532(16) -0.0117(14) -0.0013(14) -0.0144(13)
N8 0.0382(16) 0.0316(16) 0.0665(17) -0.0097(13) -0.0005(13) -0.0218(13)
O1 0.0376(13) 0.0378(13) 0.0820(16) -0.0174(11) 0.0014(12) -0.0260(11)
O2 0.0374(12) 0.0513(14) 0.0452(12) -0.0174(11) 0.0006(10) -0.0226(10)
O3 0.0372(13) 0.0399(13) 0.0690(14) -0.0186(11) 0.0037(11) -0.0250(11)
O4 0.0387(13) 0.0486(14) 0.0505(13) -0.0196(11) 0.0025(11) -0.0201(11)
O5 0.0414(14) 0.0408(14) 0.0827(16) -0.0187(12) 0.0033(12) -0.0283(12)
O6 0.0466(14) 0.0544(15) 0.0578(14) -0.0230(12) 0.0024(11) -0.0215(11)
O7 0.0359(13) 0.0333(13) 0.0743(14) -0.0120(11) -0.0013(11) -0.0211(11)
O8 0.0391(13) 0.0521(14) 0.0522(13) -0.0186(11) 0.0001(11) -0.0212(11)
C1 0.040(2) 0.034(2) 0.0448(19) -0.0074(17) -0.0077(17) -0.0187(16)
C2 0.051(2) 0.046(2) 0.0417(19) -0.0195(18) 0.0019(17) -0.0133(16)
C3 0.042(2) 0.039(2) 0.0374(18) -0.0149(17) 0.0032(16) -0.0115(15)
C4 0.047(2) 0.043(2) 0.050(2) -0.0110(17) -0.0046(17) -0.0145(17)
C5 0.053(2) 0.051(2) 0.045(2) -0.0189(19) 0.0003(18) -0.0179(17)
C6 0.061(3) 0.047(2) 0.057(2) -0.012(2) 0.011(2) -0.0221(18)
C7 0.056(2) 0.055(2) 0.058(2) 0.0005(19) -0.004(2) -0.0146(19)
C8 0.054(2) 0.060(3) 0.047(2) -0.012(2) -0.0039(19) -0.0160(18)
C9 0.037(2) 0.037(2) 0.0447(19) -0.0107(17) -0.0061(16) -0.0193(16)
C10 0.051(2) 0.042(2) 0.050(2) -0.0157(17) 0.0065(18) -0.0099(17)
C11 0.045(2) 0.044(2) 0.043(2) -0.0166(18) 0.0088(17) -0.0103(17)
C12 0.046(2) 0.053(2) 0.059(2) -0.0114(18) 0.0005(19) -0.0160(19)
C13 0.055(2) 0.064(3) 0.050(2) -0.022(2) 0.0023(19) -0.014(2)
C14 0.086(3) 0.058(3) 0.056(2) -0.022(2) 0.021(2) -0.025(2)
C15 0.096(3) 0.047(3) 0.056(3) 0.014(2) 0.005(2) -0.008(2)
C16 0.076(3) 0.053(3) 0.045(2) 0.004(2) -0.002(2) -0.0105(19)
C17 0.041(2) 0.038(2) 0.053(2) -0.0084(18) -0.0080(18) -0.0211(17)
C18 0.075(3) 0.052(2) 0.062(2) -0.027(2) 0.011(2) -0.013(2)
C19 0.051(2) 0.046(2) 0.047(2) -0.0181(19) 0.0096(18) -0.0128(18)
C20 0.054(2) 0.053(2) 0.057(2) -0.0084(19) 0.001(2) -0.006(2)
C21 0.053(2) 0.080(3) 0.048(2) -0.021(2) 0.0020(19) -0.015(2)
C22 0.062(3) 0.076(3) 0.060(2) -0.014(2) 0.006(2) -0.034(2)
C23 0.066(3) 0.060(3) 0.063(2) 0.004(2) -0.005(2) -0.020(2)
C24 0.057(2) 0.057(3) 0.052(2) -0.009(2) -0.0074(19) -0.015(2)
C25 0.036(2) 0.030(2) 0.0425(18) -0.0054(17) -0.0067(16) -0.0129(15)
C26 0.054(2) 0.041(2) 0.054(2) -0.0180(18) 0.0034(18) -0.0124(17)
C27 0.039(2) 0.043(2) 0.0460(19) -0.0100(17) -0.0013(16) -0.0103(16)
C28 0.043(2) 0.069(3) 0.063(2) -0.015(2) -0.0005(18) -0.033(2)
C29 0.067(3) 0.056(3) 0.060(2) -0.009(2) -0.011(2) -0.0252(19)
C30 0.078(3) 0.057(3) 0.083(3) -0.002(2) 0.022(2) -0.026(2)
C31 0.061(3) 0.078(3) 0.195(5) -0.027(3) 0.048(3) -0.067(3)
C32 0.060(3) 0.062(3) 0.142(4) -0.025(2) 0.024(3) -0.049(3)

loop_
_atom_type_symbol
_atom_type_description
_atom_type_scat_dispersion_real
_atom_type_scat_dispersion_imag
_atom_type_scat_source
C C 0.0033 0.0016 'International Tables Vol C Tables 4.2.6.8 and 6.1.1.4'
H H 0.0000 0.0000 'International Tables Vol C Tables 4.2.6.8 and 6.1.1.4'
O O 0.0106 0.0060 'International Tables Vol C Tables 4.2.6.8 and 6.1.1.4'
N N 0.0061 0.0033 'International Tables Vol C Tables 4.2.6.8 and 6.1.1.4'
Cl Cl 0.1484 0.1585 'International Tables Vol C Tables 4.2.6.8 and 6.1.1.4'

loop_
_geom_angle_atom_site_label_1
_geom_angle_atom_site_label_2
_geom_angle_atom_site_label_3
_geom_angle_site_symmetry_1
_geom_angle_site_symmetry_3
_geom_angle
_geom_angle_publ_flag
C1 N1 O2 . . 113.2(2) ?
C1 N1 H1 . . 108.3 ?
O2 N1 H1 . . 108.2 ?
C1 N2 H2A . . 120.0 ?
C1 N2 H2B . . 120.0 ?
H2A N2 H2B . . 120.0 ?
C9 N3 O4 . . 114.3(2) ?
C9 N3 H3 . . 108.1 ?
O4 N3 H3 . . 108.1 ?
C9 N4 H4A . . 120.0 ?
C9 N4 H4B . . 120.0 ?
H4A N4 H4B . . 120.0 ?
C17 N5 O6 . . 114.9(2) ?
C17 N5 H5 . . 108.0 ?
O6 N5 H5 . . 107.9 ?
C17 N6 H6A . . 120.0 ?
C17 N6 H6B . . 120.0 ?
H6A N6 H6B . . 120.0 ?
C25 N7 O8 . . 114.0(2) ?
C25 N7 H7 . . 107.9 ?
O8 N7 H7 . . 107.9 ?
C25 N8 H8A . . 120.0 ?
C25 N8 H8B . . 120.0 ?
H8A N8 H8B . . 120.0 ?
N1 O2 C2 . . 110.04(18) ?
N3 O4 C10 . . 108.3(2) ?
N5 O6 C18 . . 108.6(2) ?
N7 O8 C26 . . 110.3(2) ?
O1 C1 N2 . . 123.4(3) ?
O1 C1 N1 . . 118.8(3) ?
N2 C1 N1 . . 117.6(3) ?
O2 C2 C3 . . 113.2(2) ?
O2 C2 H2C . . 108.9 ?
C3 C2 H2C . . 108.9 ?
O2 C2 H2D . . 108.9 ?
C3 C2 H2D . . 108.9 ?
H2C C2 H2D . . 107.7 ?
C4 C3 C8 . . 118.5(3) ?
C4 C3 C2 . . 120.1(3) ?
C8 C3 C2 . . 121.4(3) ?
C5 C4 C3 . . 119.8(3) ?
C5 C4 H4 . . 120.1 ?
C3 C4 H4 . . 120.1 ?
C6 C5 C4 . . 121.9(3) ?
C6 C5 Cl1 . . 118.9(3) ?
C4 C5 Cl1 . . 119.2(3) ?
C5 C6 C7 . . 118.7(3) ?
C5 C6 H6 . . 120.7 ?
C7 C6 H6 . . 120.7 ?
C8 C7 C6 . . 120.2(3) ?
C8 C7 H7A . . 119.9 ?
C6 C7 H7A . . 119.9 ?
C7 C8 C3 . . 121.0(3) ?
C7 C8 H8 . . 119.5 ?
C3 C8 H8 . . 119.5 ?
O3 C9 N4 . . 123.9(3) ?
O3 C9 N3 . . 118.1(3) ?
N4 C9 N3 . . 117.9(3) ?
O4 C10 C11 . . 113.7(2) ?
O4 C10 H10A . . 108.8 ?
C11 C10 H10A . . 108.8 ?
O4 C10 H10B . . 108.8 ?
C11 C10 H10B . . 108.8 ?
H10A C10 H10B . . 107.7 ?
C16 C11 C12 . . 119.0(3) ?
C16 C11 C10 . . 120.9(3) ?
C12 C11 C10 . . 120.0(3) ?
C13 C12 C11 . . 120.0(3) ?
C13 C12 H12 . . 120.0 ?
C11 C12 H12 . . 120.0 ?
C14 C13 C12 . . 120.6(3) ?
C14 C13 Cl2 . . 119.7(3) ?
C12 C13 Cl2 . . 119.7(3) ?
C13 C14 C15 . . 119.8(3) ?
C13 C14 H14 . . 120.1 ?
C15 C14 H14 . . 120.1 ?
C16 C15 C14 . . 120.8(3) ?
C16 C15 H15 . . 119.6 ?
C14 C15 H15 . . 119.6 ?
C15 C16 C11 . . 119.8(3) ?
C15 C16 H16 . . 120.1 ?
C11 C16 H16 . . 120.1 ?
O5 C17 N6 . . 124.3(3) ?
O5 C17 N5 . . 117.3(3) ?
N6 C17 N5 . . 118.2(3) ?
O6 C18 C19 . . 113.6(2) ?
O6 C18 H18A . . 108.8 ?
C19 C18 H18A . . 108.8 ?
O6 C18 H18B . . 108.8 ?
C19 C18 H18B . . 108.8 ?
H18A C18 H18B . . 107.7 ?
C24 C19 C20 . . 119.1(3) ?
C24 C19 C18 . . 121.7(3) ?
C20 C19 C18 . . 119.2(3) ?
C21 C20 C19 . . 118.7(3) ?
C21 C20 H20 . . 120.7 ?
C19 C20 H20 . . 120.7 ?
C22 C21 C20 . . 122.2(3) ?
C22 C21 Cl3 . . 119.4(3) ?
C20 C21 Cl3 . . 118.4(3) ?
C21 C22 C23 . . 118.9(3) ?
C21 C22 H22 . . 120.6 ?
C23 C22 H22 . . 120.6 ?
C24 C23 C22 . . 120.5(3) ?
C24 C23 H23 . . 119.8 ?
C22 C23 H23 . . 119.8 ?
C23 C24 C19 . . 120.6(3) ?
C23 C24 H24 . . 119.7 ?
C19 C24 H24 . . 119.7 ?
O7 C25 N8 . . 123.8(3) ?
O7 C25 N7 . . 118.3(3) ?
N8 C25 N7 . . 117.8(3) ?
O8 C26 C27 . . 114.8(2) ?
O8 C26 H26A . . 108.6 ?
C27 C26 H26A . . 108.6 ?
O8 C26 H26B . . 108.6 ?
C27 C26 H26B . . 108.6 ?
H26A C26 H26B . . 107.5 ?
C32 C27 C28 . . 117.9(3) ?
C32 C27 C26 . . 120.1(3) ?
C28 C27 C26 . . 121.9(3) ?
C29 C28 C27 . . 120.5(3) ?
C29 C28 H28 . . 119.8 ?
C27 C28 H28 . . 119.8 ?
C30 C29 C28 . . 121.4(3) ?
C30 C29 Cl4 . . 118.9(3) ?
C28 C29 Cl4 . . 119.7(3) ?
C29 C30 C31 . . 118.2(4) ?
C29 C30 H30 . . 120.9 ?
C31 C30 H30 . . 120.9 ?
C32 C31 C30 . . 120.8(4) ?
C32 C31 H31 . . 119.6 ?
C30 C31 H31 . . 119.6 ?
C31 C32 C27 . . 121.1(4) ?
C31 C32 H32 . . 119.5 ?
C27 C32 H32 . . 119.5 ?

loop_
_geom_bond_atom_site_label_1
_geom_bond_atom_site_label_2
_geom_bond_site_symmetry_2
_geom_bond_distance
_geom_bond_publ_flag
Cl1 C5 . 1.742(3) ?
Cl2 C13 . 1.737(3) ?
Cl3 C21 . 1.750(3) ?
Cl4 C29 . 1.732(3) ?
N1 C1 . 1.387(3) ?
N1 O2 . 1.424(2) ?
N1 H1 . 0.9000 ?
N2 C1 . 1.327(3) ?
N2 H2A . 0.8600 ?
N2 H2B . 0.8600 ?
N3 C9 . 1.385(3) ?
N3 O4 . 1.424(2) ?
N3 H3 . 0.9000 ?
N4 C9 . 1.323(3) ?
N4 H4A . 0.8600 ?
N4 H4B . 0.8600 ?
N5 C17 . 1.386(3) ?
N5 O6 . 1.426(3) ?
N5 H5 . 0.9000 ?
N6 C17 . 1.320(3) ?
N6 H6A . 0.8600 ?
N6 H6B . 0.8600 ?
N7 C25 . 1.384(3) ?
N7 O8 . 1.417(2) ?
N7 H7 . 0.9000 ?
N8 C25 . 1.324(3) ?
N8 H8A . 0.8600 ?
N8 H8B . 0.8600 ?
O1 C1 . 1.247(3) ?
O2 C2 . 1.439(3) ?
O3 C9 . 1.247(3) ?
O4 C10 . 1.428(3) ?
O5 C17 . 1.249(3) ?
O6 C18 . 1.432(3) ?
O7 C25 . 1.248(3) ?
O8 C26 . 1.432(3) ?
C2 C3 . 1.507(4) ?
C2 H2C . 0.9700 ?
C2 H2D . 0.9700 ?
C3 C4 . 1.387(4) ?
C3 C8 . 1.391(4) ?
C4 C5 . 1.374(4) ?
C4 H4 . 0.9300 ?
C5 C6 . 1.366(4) ?
C6 C7 . 1.388(4) ?
C6 H6 . 0.9300 ?
C7 C8 . 1.372(4) ?
C7 H7A . 0.9300 ?
C8 H8 . 0.9300 ?
C10 C11 . 1.504(4) ?
C10 H10A . 0.9700 ?
C10 H10B . 0.9700 ?
C11 C16 . 1.376(4) ?
C11 C12 . 1.392(4) ?
C12 C13 . 1.380(4) ?
C12 H12 . 0.9300 ?
C13 C14 . 1.346(4) ?
C14 C15 . 1.376(4) ?
C14 H14 . 0.9300 ?
C15 C16 . 1.375(4) ?
C15 H15 . 0.9300 ?
C16 H16 . 0.9300 ?
C18 C19 . 1.510(4) ?
C18 H18A . 0.9700 ?
C18 H18B . 0.9700 ?
C19 C24 . 1.377(4) ?
C19 C20 . 1.400(4) ?
C20 C21 . 1.378(4) ?
C20 H20 . 0.9300 ?
C21 C22 . 1.355(4) ?
C22 C23 . 1.383(4) ?
C22 H22 . 0.9300 ?
C23 C24 . 1.371(4) ?
C23 H23 . 0.9300 ?
C24 H24 . 0.9300 ?
C26 C27 . 1.500(4) ?
C26 H26A . 0.9700 ?
C26 H26B . 0.9700 ?
C27 C32 . 1.374(4) ?
C27 C28 . 1.377(4) ?
C28 C29 . 1.369(4) ?
C28 H28 . 0.9300 ?
C29 C30 . 1.360(4) ?
C30 C31 . 1.372(5) ?
C30 H30 . 0.9300 ?
C31 C32 . 1.364(5) ?
C31 H31 . 0.9300 ?
C32 H32 . 0.9300 ?

loop_
_geom_hbond_atom_site_label_D
_geom_hbond_atom_site_label_H
_geom_hbond_atom_site_label_A
_geom_hbond_site_symmetry_A
_geom_hbond_distance_DH
_geom_hbond_distance_HA
_geom_hbond_distance_DA
_geom_hbond_angle_DHA
N1 H1 O5 2_666 0.90 2.20 3.096(3) 173
N2 H2A O1 2_666 0.86 2.16 3.023(3) 177
N2 H2B O3 1_655 0.86 2.29 2.971(3) 136
N4 H4A O7 1_455 0.86 2.11 2.971(3) 176
N4 H4B O5 . 0.86 2.39 3.017(3) 130
N5 H5 O1 2_666 0.90 2.19 3.090(3) 176
N6 H6A O5 2_576 0.86 2.07 2.925(3) 177
N7 H7 O7 2_676 0.90 2.04 2.937(3) 171
N8 H8A O3 1_655 0.86 2.09 2.947(3) 177
N8 H8B O1 2_666 0.86 2.25 2.976(3) 142

loop_
_geom_torsion_atom_site_label_1
_geom_torsion_atom_site_label_2
_geom_torsion_atom_site_label_3
_geom_torsion_atom_site_label_4
_geom_torsion_site_symmetry_1
_geom_torsion_site_symmetry_2
_geom_torsion_site_symmetry_3
_geom_torsion_site_symmetry_4
_geom_torsion
_geom_torsion_publ_flag
C1 N1 O2 C2 . . . . -114.4(2) ?
C9 N3 O4 C10 . . . . -110.6(3) ?
C17 N5 O6 C18 . . . . -112.7(3) ?
C25 N7 O8 C26 . . . . 114.6(3) ?
O2 N1 C1 O1 . . . . -166.4(2) ?
O2 N1 C1 N2 . . . . 18.4(3) ?
N1 O2 C2 C3 . . . . -79.1(3) ?
O2 C2 C3 C4 . . . . 137.8(3) ?
O2 C2 C3 C8 . . . . -45.1(4) ?
C8 C3 C4 C5 . . . . -0.1(4) ?
C2 C3 C4 C5 . . . . 177.0(3) ?
C3 C4 C5 C6 . . . . -0.7(5) ?
C3 C4 C5 Cl1 . . . . 178.8(2) ?
C4 C5 C6 C7 . . . . 0.9(5) ?
Cl1 C5 C6 C7 . . . . -178.5(2) ?
C5 C6 C7 C8 . . . . -0.5(5) ?
C6 C7 C8 C3 . . . . -0.3(5) ?
C4 C3 C8 C7 . . . . 0.5(5) ?
C2 C3 C8 C7 . . . . -176.5(3) ?
O4 N3 C9 O3 . . . . -165.9(2) ?
O4 N3 C9 N4 . . . . 17.9(3) ?
N3 O4 C10 C11 . . . . -67.9(3) ?
O4 C10 C11 C16 . . . . -38.4(4) ?
O4 C10 C11 C12 . . . . 144.7(3) ?
C16 C11 C12 C13 . . . . -2.2(5) ?
C10 C11 C12 C13 . . . . 174.7(3) ?
C11 C12 C13 C14 . . . . 1.7(5) ?
C11 C12 C13 Cl2 . . . . -178.1(2) ?
C12 C13 C14 C15 . . . . 0.2(5) ?
Cl2 C13 C14 C15 . . . . 180.0(3) ?
C13 C14 C15 C16 . . . . -1.6(6) ?
C14 C15 C16 C11 . . . . 1.0(6) ?
C12 C11 C16 C15 . . . . 0.9(5) ?
C10 C11 C16 C15 . . . . -176.0(3) ?
O6 N5 C17 O5 . . . . -164.4(2) ?
O6 N5 C17 N6 . . . . 19.2(4) ?
N5 O6 C18 C19 . . . . -58.1(3) ?
O6 C18 C19 C24 . . . . -38.7(4) ?
O6 C18 C19 C20 . . . . 141.4(3) ?
C24 C19 C20 C21 . . . . 0.9(5) ?
C18 C19 C20 C21 . . . . -179.2(3) ?
C19 C20 C21 C22 . . . . -0.8(5) ?
C19 C20 C21 Cl3 . . . . 178.1(2) ?
C20 C21 C22 C23 . . . . 0.8(5) ?
Cl3 C21 C22 C23 . . . . -178.0(3) ?
C21 C22 C23 C24 . . . . -0.9(5) ?
C22 C23 C24 C19 . . . . 1.1(5) ?
C20 C19 C24 C23 . . . . -1.1(5) ?
C18 C19 C24 C23 . . . . 179.0(3) ?
O8 N7 C25 O7 . . . . 166.5(2) ?
O8 N7 C25 N8 . . . . -17.8(3) ?
N7 O8 C26 C27 . . . . 83.7(3) ?
O8 C26 C27 C32 . . . . 114.8(3) ?
O8 C26 C27 C28 . . . . -69.1(4) ?
C32 C27 C28 C29 . . . . 2.0(5) ?
C26 C27 C28 C29 . . . . -174.2(3) ?
C27 C28 C29 C30 . . . . 0.3(5) ?
C27 C28 C29 Cl4 . . . . 178.9(2) ?
C28 C29 C30 C31 . . . . -2.8(6) ?
Cl4 C29 C30 C31 . . . . 178.6(3) ?
C29 C30 C31 C32 . . . . 2.9(7) ?
C30 C31 C32 C27 . . . . -0.7(7) ?
C28 C27 C32 C31 . . . . -1.8(6) ?
C26 C27 C32 C31 . . . . 174.4(4) ?
